data_4070552
loop_
_publ_author_name
'Carver, Colin T.'
'Monreal, Marisa J.'
'Diaconescu, Paula L.'

_publ_section_title
;
 Scandium Alkyl Complexes Supported by a Ferrocene Diamide Ligand
;
_journal_issue 3
_journal_name_full Organometallics
_journal_page_first 363
_journal_paper_doi 10.1021/om7007277
_journal_volume 27
_journal_year 2008
_chemical_formula_sum 'C24.5 H38 Cl Fe N2 Sc Si2'
_chemical_formula_weight 553.01
_chemical_name_systematic
; 
 ? 
;
_space_group_IT_number 2
_symmetry_space_group_name_Hall '-P 1'
_symmetry_space_group_name_H-M 'P -1'
_atom_sites_solution_hydrogens geom
_atom_sites_solution_primary direct
_atom_sites_solution_secondary difmap
_audit_creation_method SHELXL-97
_cell_angle_alpha 70.982(2)
_cell_angle_beta 70.217(2)
_cell_angle_gamma 87.775(2)
_cell_formula_units_Z 2
_cell_length_a 9.913(2)
_cell_length_b 12.742(3)
_cell_length_c 12.952(3)
_cell_measurement_temperature 110(2)
_cell_volume 1450.7(6)
_computing_structure_refinement 'SHELXL-97 (Sheldrick, 1997)'
_computing_structure_solution 'SHELXS-97 (Sheldrick, 1990)'
_diffrn_ambient_temperature 110(2)
_diffrn_measured_fraction_theta_full 0.936
_diffrn_measured_fraction_theta_max 0.936
_diffrn_radiation_monochromator graphite
_diffrn_radiation_source 'fine-focus sealed tube'
_diffrn_radiation_type MoK\a
_diffrn_radiation_wavelength 0.71073
_diffrn_reflns_av_R_equivalents 0.0339
_diffrn_reflns_av_sigmaI/netI 0.0519
_diffrn_reflns_limit_h_max 12
_diffrn_reflns_limit_h_min -12
_diffrn_reflns_limit_k_max 16
_diffrn_reflns_limit_k_min -16
_diffrn_reflns_limit_l_max 16
_diffrn_reflns_limit_l_min -15
_diffrn_reflns_number 10715
_diffrn_reflns_theta_full 27.79
_diffrn_reflns_theta_max 27.79
_diffrn_reflns_theta_min 3.89
_exptl_absorpt_coefficient_mu 0.923
_exptl_crystal_density_diffrn 1.266
_exptl_crystal_density_method 'not measured'
_exptl_crystal_F_000 582
_refine_diff_density_max 0.677
_refine_diff_density_min -0.561
_refine_diff_density_rms 0.066
_refine_ls_extinction_method none
_refine_ls_goodness_of_fit_ref 0.912
_refine_ls_hydrogen_treatment mixed
_refine_ls_matrix_type full
_refine_ls_number_parameters 444
_refine_ls_number_reflns 6420
_refine_ls_number_restraints 0
_refine_ls_restrained_S_all 0.912
_refine_ls_R_factor_all 0.0456
_refine_ls_R_factor_gt 0.0328
_refine_ls_shift/su_max 0.001
_refine_ls_shift/su_mean 0.000
_refine_ls_structure_factor_coef Fsqd
_refine_ls_weighting_details 'calc w=1/[\s^2^(Fo^2^)+(0.0435P)^2^+0.3640P] where P=(Fo^2^+2Fc^2^)/3'
_refine_ls_weighting_scheme calc
_refine_ls_wR_factor_gt 0.0796
_refine_ls_wR_factor_ref 0.0849
_reflns_number_gt 5051
_reflns_number_total 6420
_reflns_threshold_expression >2sigma(I)
_cod_data_source_file om7007277-file003.cif
_cod_data_source_block '[Sc(fc[NSiMe2(tBu)]2)(mu-Cl)]2'
_cod_original_cell_volume 1450.7(5)
_cod_original_formula_sum 'C24.50 H38 Cl Fe N2 Sc Si2'
_cod_database_code 4070552

loop_
_symmetry_equiv_pos_as_xyz
'x, y, z'
'-x, -y, -z'

loop_
_atom_site_label
_atom_site_type_symbol
_atom_site_fract_x
_atom_site_fract_y
_atom_site_fract_z
_atom_site_U_iso_or_equiv
_atom_site_adp_type
_atom_site_occupancy
_atom_site_symmetry_multiplicity
_atom_site_calc_flag
_atom_site_refinement_flags
Fe1 Fe 0.03311(3) 0.47254(3) 0.21076(2) 0.01844(9) Uani 1 1 d .
Sc1 Sc 0.33197(4) 0.46357(3) 0.13540(3) 0.01509(9) Uani 1 1 d .
Cl1 Cl 0.60085(5) 0.44816(4) 0.08451(4) 0.01807(11) Uani 1 1 d .
Si2 Si 0.38922(6) 0.64908(5) 0.27836(5) 0.01852(13) Uani 1 1 d .
Si1 Si 0.30192(6) 0.17460(5) 0.31016(5) 0.02085(13) Uani 1 1 d .
N2 N 0.30879(17) 0.57498(14) 0.22086(14) 0.0174(4) Uani 1 1 d .
C16 C -0.0545(2) 0.38466(19) 0.13857(19) 0.0225(5) Uani 1 1 d .
C5 C 0.4835(3) 0.1418(2) 0.2286(2) 0.0331(6) Uani 1 1 d .
C18 C 0.1167(2) 0.63758(18) 0.12922(19) 0.0224(5) Uani 1 1 d .
C17 C 0.0952(2) 0.36861(18) 0.11150(17) 0.0192(4) Uani 1 1 d .
C14 C -0.0114(2) 0.30700(19) 0.31100(18) 0.0242(5) Uani 1 1 d .
C15 C -0.1196(2) 0.3448(2) 0.26135(19) 0.0262(5) Uani 1 1 d .
C22 C 0.1643(2) 0.58754(18) 0.22708(17) 0.0199(4) Uani 1 1 d .
C13 C 0.1239(2) 0.31832(17) 0.21845(17) 0.0184(4) Uani 1 1 d .
C7 C 0.5295(3) 0.5672(2) 0.3281(2) 0.0292(5) Uani 1 1 d .
C21 C 0.0370(2) 0.5471(2) 0.32757(19) 0.0250(5) Uani 1 1 d .
C20 C -0.0850(2) 0.5756(2) 0.2930(2) 0.0314(6) Uani 1 1 d .
C2 C 0.3072(3) 0.1826(2) 0.4532(2) 0.0293(5) Uani 1 1 d .
C19 C -0.0363(2) 0.6302(2) 0.1706(2) 0.0290(5) Uani 1 1 d .
C8 C 0.2540(3) 0.6769(3) 0.4061(2) 0.0337(6) Uani 1 1 d .
C4 C 0.4489(4) 0.2479(3) 0.4283(3) 0.0514(8) Uani 1 1 d .
C6 C 0.1660(3) 0.0607(2) 0.3407(3) 0.0368(6) Uani 1 1 d .
C3 C 0.3066(3) 0.0653(3) 0.5363(2) 0.0400(7) Uani 1 1 d .
C12 C 0.5930(3) 0.7687(2) 0.0610(2) 0.0361(6) Uani 1 1 d .
C10 C 0.4777(3) 0.78820(19) 0.1652(2) 0.0286(5) Uani 1 1 d .
C11 C 0.5501(4) 0.8531(3) 0.2162(3) 0.0453(7) Uani 1 1 d .
C9 C 0.3644(3) 0.8571(2) 0.1237(3) 0.0430(7) Uani 1 1 d .
C1 C 0.1792(5) 0.2372(4) 0.5126(3) 0.0588(11) Uani 1 1 d .
N1 N 0.26278(17) 0.29866(14) 0.22244(14) 0.0188(4) Uani 1 1 d .
C100 C 0.9164(6) 0.0982(5) 0.1451(4) 0.1080(17) Uani 1 1 d .
C101 C 1.0000 0.0000 0.0000 0.148(6) Uani 0.72 2 d SP
C102 C 0.970(3) 0.059(2) -0.057(2) 0.056(7) Uiso 0.14 1 d P
C104 C 0.9576(13) 0.0283(12) 0.0985(18) 0.362(11) Uani 1 1 d .
H6 H -0.183(3) 0.556(2) 0.343(2) 0.044(8) Uiso 1 1 d .
H3 H -0.213(3) 0.344(2) 0.302(2) 0.043(8) Uiso 1 1 d .
H4 H 0.180(2) 0.6749(19) 0.051(2) 0.024(6) Uiso 1 1 d .
H5 H -0.093(3) 0.660(2) 0.120(2) 0.034(7) Uiso 1 1 d .
H2 H -0.100(2) 0.4130(19) 0.087(2) 0.023(6) Uiso 1 1 d .
H9 H 0.634(3) 0.838(3) 0.007(2) 0.046(8) Uiso 1 1 d .
H8 H 0.451(3) 0.259(3) 0.503(3) 0.069(10) Uiso 1 1 d .
H1 H 0.165(2) 0.3816(17) 0.0354(18) 0.017(5) Uiso 1 1 d .
H13 H 0.172(3) 0.714(2) 0.385(2) 0.037(7) Uiso 1 1 d .
H10 H 0.470(3) 0.866(2) 0.281(3) 0.055(9) Uiso 1 1 d .
H12 H 0.600(3) 0.549(2) 0.266(2) 0.036(7) Uiso 1 1 d .
H7 H 0.038(2) 0.510(2) 0.400(2) 0.028(6) Uiso 1 1 d .
H14 H 0.217(3) 0.606(3) 0.466(3) 0.053(9) Uiso 1 1 d .
H11 H 0.410(3) 0.931(3) 0.064(3) 0.050(8) Uiso 1 1 d .
H22 H -0.028(2) 0.2779(19) 0.394(2) 0.026(6) Uiso 1 1 d .
H15 H 0.589(3) 0.930(3) 0.161(3) 0.053(8) Uiso 1 1 d .
H20 H 0.485(3) 0.502(2) 0.390(2) 0.045(8) Uiso 1 1 d .
H19 H 0.579(3) 0.614(2) 0.354(2) 0.041(8) Uiso 1 1 d .
H21 H 0.297(3) 0.717(2) 0.439(2) 0.046(8) Uiso 1 1 d .
H16 H 0.287(3) 0.868(2) 0.189(3) 0.047(8) Uiso 1 1 d .
H17 H 0.548(3) 0.730(2) 0.025(2) 0.042(8) Uiso 1 1 d .
H18 H 0.669(3) 0.724(2) 0.085(2) 0.054(9) Uiso 1 1 d .
H23 H 0.181(3) 0.309(3) 0.472(3) 0.060(10) Uiso 1 1 d .
H29 H 0.479(3) 0.119(2) 0.164(2) 0.037(7) Uiso 1 1 d .
H27 H 0.551(3) 0.205(3) 0.198(2) 0.048(8) Uiso 1 1 d .
H28 H 0.510(3) 0.080(2) 0.280(2) 0.046(8) Uiso 1 1 d .
H26 H 0.194(3) -0.004(3) 0.377(3) 0.057(9) Uiso 1 1 d .
H24 H 0.161(3) 0.061(2) 0.268(3) 0.055(9) Uiso 1 1 d .
H25 H 0.080(3) 0.076(2) 0.381(3) 0.052(9) Uiso 1 1 d .
H30 H 0.379(3) 0.022(2) 0.500(2) 0.044(8) Uiso 1 1 d .
H32 H 0.220(4) 0.026(3) 0.557(3) 0.058(10) Uiso 1 1 d .
H31 H 0.325(3) 0.068(2) 0.602(3) 0.052(9) Uiso 1 1 d .
H33 H 0.185(3) 0.240(3) 0.585(3) 0.061(9) Uiso 1 1 d .
H34 H 0.450(3) 0.327(3) 0.376(3) 0.069(10) Uiso 1 1 d .
H35 H 0.533(4) 0.207(3) 0.400(3) 0.091(14) Uiso 1 1 d .
H36 H 0.088(3) 0.194(2) 0.536(3) 0.048(10) Uiso 1 1 d .
H37 H 0.623(3) 0.809(3) 0.248(3) 0.056(9) Uiso 1 1 d .
H38 H 0.319(3) 0.817(3) 0.089(3) 0.055(9) Uiso 1 1 d .

loop_
_atom_site_aniso_label
_atom_site_aniso_U_11
_atom_site_aniso_U_22
_atom_site_aniso_U_33
_atom_site_aniso_U_23
_atom_site_aniso_U_13
_atom_site_aniso_U_12
Fe1 0.01135(14) 0.02955(18) 0.01588(14) -0.00969(12) -0.00477(11) 0.00465(12)
Sc1 0.01140(18) 0.0200(2) 0.01285(17) -0.00590(15) -0.00259(14) 0.00244(14)
Cl1 0.0122(2) 0.0254(3) 0.0144(2) -0.00495(19) -0.00361(17) 0.00337(18)
Si2 0.0162(3) 0.0241(3) 0.0170(3) -0.0097(2) -0.0052(2) 0.0032(2)
Si1 0.0203(3) 0.0198(3) 0.0218(3) -0.0048(2) -0.0086(2) 0.0024(2)
N2 0.0113(8) 0.0245(9) 0.0183(8) -0.0100(7) -0.0047(6) 0.0033(7)
C16 0.0174(10) 0.0300(12) 0.0223(10) -0.0076(9) -0.0102(9) 0.0001(9)
C5 0.0306(13) 0.0276(14) 0.0356(14) -0.0071(11) -0.0089(11) 0.0111(11)
C18 0.0247(11) 0.0237(12) 0.0242(11) -0.0120(9) -0.0121(9) 0.0079(9)
C17 0.0188(10) 0.0234(11) 0.0167(9) -0.0091(8) -0.0053(8) 0.0008(8)
C14 0.0173(10) 0.0318(13) 0.0185(10) -0.0038(9) -0.0040(8) -0.0019(9)
C15 0.0122(10) 0.0368(13) 0.0261(11) -0.0075(10) -0.0047(9) -0.0027(9)
C22 0.0182(10) 0.0270(12) 0.0200(10) -0.0150(9) -0.0072(8) 0.0077(8)
C13 0.0167(10) 0.0211(11) 0.0165(9) -0.0049(8) -0.0058(8) -0.0001(8)
C7 0.0282(13) 0.0317(14) 0.0363(13) -0.0139(12) -0.0193(11) 0.0055(10)
C21 0.0168(10) 0.0439(14) 0.0218(11) -0.0208(10) -0.0072(9) 0.0080(9)
C20 0.0152(11) 0.0537(16) 0.0385(13) -0.0326(12) -0.0100(10) 0.0140(10)
C2 0.0341(13) 0.0298(13) 0.0260(11) -0.0060(10) -0.0163(10) 0.0067(10)
C19 0.0251(12) 0.0378(14) 0.0357(13) -0.0216(11) -0.0174(10) 0.0167(10)
C8 0.0261(13) 0.0521(18) 0.0288(13) -0.0250(13) -0.0053(10) -0.0001(12)
C4 0.071(2) 0.0464(19) 0.0448(17) -0.0077(15) -0.0358(17) -0.0114(17)
C6 0.0397(16) 0.0274(15) 0.0402(15) -0.0043(12) -0.0160(13) -0.0041(11)
C3 0.0404(16) 0.0435(17) 0.0290(13) 0.0012(12) -0.0161(12) 0.0053(13)
C12 0.0382(15) 0.0319(15) 0.0276(13) -0.0066(11) -0.0006(11) -0.0059(12)
C10 0.0348(13) 0.0245(12) 0.0270(11) -0.0104(10) -0.0092(10) 0.0004(10)
C11 0.063(2) 0.0323(16) 0.0386(15) -0.0129(13) -0.0120(15) -0.0158(14)
C9 0.0524(18) 0.0283(15) 0.0451(16) -0.0060(13) -0.0196(15) 0.0117(13)
C1 0.079(3) 0.082(3) 0.0346(16) -0.0327(18) -0.0349(18) 0.051(2)
N1 0.0138(8) 0.0225(9) 0.0192(8) -0.0055(7) -0.0061(7) 0.0023(7)
C100 0.117(4) 0.115(4) 0.079(3) -0.023(3) -0.025(3) -0.015(3)
C101 0.206(15) 0.068(7) 0.102(9) -0.033(7) 0.042(9) -0.034(8)
C104 0.177(11) 0.327(16) 0.70(3) -0.37(2) -0.095(15) -0.007(10)

loop_
_atom_type_symbol
_atom_type_description
_atom_type_scat_dispersion_real
_atom_type_scat_dispersion_imag
_atom_type_scat_source
C C 0.0033 0.0016 'International Tables Vol C Tables 4.2.6.8 and 6.1.1.4'
H H 0.0000 0.0000 'International Tables Vol C Tables 4.2.6.8 and 6.1.1.4'
N N 0.0061 0.0033 'International Tables Vol C Tables 4.2.6.8 and 6.1.1.4'
Si Si 0.0817 0.0704 'International Tables Vol C Tables 4.2.6.8 and 6.1.1.4'
Cl Cl 0.1484 0.1585 'International Tables Vol C Tables 4.2.6.8 and 6.1.1.4'
Fe Fe 0.3463 0.8444 'International Tables Vol C Tables 4.2.6.8 and 6.1.1.4'
Sc Sc 0.2519 0.3716 'International Tables Vol C Tables 4.2.6.8 and 6.1.1.4'

loop_
_geom_angle_atom_site_label_1
_geom_angle_atom_site_label_2
_geom_angle_atom_site_label_3
_geom_angle
_geom_angle_site_symmetry_1
_geom_angle_site_symmetry_3
C21 Fe1 C20 40.73(9) . .
C21 Fe1 C16 156.86(8) . .
C20 Fe1 C16 121.33(9) . .
C21 Fe1 C15 119.16(9) . .
C20 Fe1 C15 100.47(10) . .
C16 Fe1 C15 40.49(8) . .
C21 Fe1 C14 102.69(10) . .
C20 Fe1 C14 113.08(10) . .
C16 Fe1 C14 68.41(9) . .
C15 Fe1 C14 40.52(9) . .
C21 Fe1 C19 68.47(9) . .
C20 Fe1 C19 40.53(10) . .
C16 Fe1 C19 107.34(9) . .
C15 Fe1 C19 115.66(10) . .
C14 Fe1 C19 148.41(9) . .
C21 Fe1 C17 157.49(8) . .
C20 Fe1 C17 161.42(9) . .
C16 Fe1 C17 40.52(8) . .
C15 Fe1 C17 67.64(9) . .
C14 Fe1 C17 67.80(9) . .
C19 Fe1 C17 130.28(9) . .
C21 Fe1 C18 68.07(9) . .
C20 Fe1 C18 67.74(10) . .
C16 Fe1 C18 124.35(9) . .
C15 Fe1 C18 153.53(9) . .
C14 Fe1 C18 165.56(9) . .
C19 Fe1 C18 40.23(9) . .
C17 Fe1 C18 116.40(8) . .
C21 Fe1 C22 40.41(8) . .
C20 Fe1 C22 67.97(9) . .
C16 Fe1 C22 161.10(8) . .
C15 Fe1 C22 158.38(9) . .
C14 Fe1 C22 125.46(9) . .
C19 Fe1 C22 68.10(9) . .
C17 Fe1 C22 127.82(8) . .
C18 Fe1 C22 40.47(8) . .
C21 Fe1 C13 119.47(9) . .
C20 Fe1 C13 150.06(9) . .
C16 Fe1 C13 68.30(8) . .
C15 Fe1 C13 67.82(9) . .
C14 Fe1 C13 40.32(8) . .
C19 Fe1 C13 169.39(8) . .
C17 Fe1 C13 40.32(8) . .
C18 Fe1 C13 133.57(8) . .
C22 Fe1 C13 112.69(8) . .
C21 Fe1 Sc1 92.16(6) . .
C20 Fe1 Sc1 127.78(7) . .
C16 Fe1 Sc1 109.54(6) . .
C15 Fe1 Sc1 127.24(7) . .
C14 Fe1 Sc1 95.03(6) . .
C19 Fe1 Sc1 115.07(7) . .
C17 Fe1 Sc1 69.30(6) . .
C18 Fe1 Sc1 74.85(6) . .
C22 Fe1 Sc1 59.91(5) . .
C13 Fe1 Sc1 59.70(6) . .
N2 Sc1 N1 121.56(7) . .
N2 Sc1 C13 114.10(7) . .
N1 Sc1 C13 33.92(6) . .
N2 Sc1 C22 34.07(7) . .
N1 Sc1 C22 111.46(7) . .
C13 Sc1 C22 88.38(7) . .
N2 Sc1 Cl1 98.92(5) . .
N1 Sc1 Cl1 99.10(5) . .
C13 Sc1 Cl1 131.87(5) . .
C22 Sc1 Cl1 132.54(5) . .
N2 Sc1 Cl1 114.21(5) . 2_665
N1 Sc1 Cl1 122.85(5) . 2_665
C13 Sc1 Cl1 111.12(5) . 2_665
C22 Sc1 Cl1 107.24(5) . 2_665
Cl1 Sc1 Cl1 83.205(18) . 2_665
N2 Sc1 Fe1 79.18(5) . .
N1 Sc1 Fe1 78.46(5) . .
C13 Sc1 Fe1 46.54(5) . .
C22 Sc1 Fe1 46.19(5) . .
Cl1 Sc1 Fe1 175.295(19) . .
Cl1 Sc1 Fe1 101.500(17) 2_665 .
N2 Sc1 C17 122.32(6) . .
N1 Sc1 C17 59.23(6) . .
C13 Sc1 C17 30.59(6) . .
C22 Sc1 C17 88.71(7) . .
Cl1 Sc1 C17 138.71(5) . .
Cl1 Sc1 C17 81.83(4) 2_665 .
Fe1 Sc1 C17 43.19(4) . .
Sc1 Cl1 Sc1 96.795(18) . 2_665
N2 Si2 C7 109.69(11) . .
N2 Si2 C8 111.02(11) . .
C7 Si2 C8 108.25(13) . .
N2 Si2 C10 110.84(10) . .
C7 Si2 C10 108.77(12) . .
C8 Si2 C10 108.19(12) . .
N1 Si1 C5 107.69(10) . .
N1 Si1 C6 109.34(11) . .
C5 Si1 C6 109.21(14) . .
N1 Si1 C2 113.27(10) . .
C5 Si1 C2 107.66(12) . .
C6 Si1 C2 109.57(13) . .
C22 N2 Si2 120.83(13) . .
C22 N2 Sc1 92.34(12) . .
Si2 N2 Sc1 146.83(9) . .
C15 C16 C17 107.52(18) . .
C15 C16 Fe1 69.80(13) . .
C17 C16 Fe1 70.71(12) . .
C19 C18 C22 108.58(19) . .
C19 C18 Fe1 69.09(14) . .
C22 C18 Fe1 70.65(12) . .
C16 C17 C13 109.01(17) . .
C16 C17 Fe1 68.76(12) . .
C13 C17 Fe1 71.45(12) . .
C16 C17 Sc1 135.73(15) . .
C13 C17 Sc1 62.50(11) . .
Fe1 C17 Sc1 67.51(6) . .
C15 C14 C13 108.66(18) . .
C15 C14 Fe1 69.42(13) . .
C13 C14 Fe1 72.06(12) . .
C16 C15 C14 108.72(18) . .
C16 C15 Fe1 69.71(13) . .
C14 C15 Fe1 70.06(13) . .
N2 C22 C21 127.72(18) . .
N2 C22 C18 125.62(18) . .
C21 C22 C18 106.51(18) . .
N2 C22 Fe1 124.96(14) . .
C21 C22 Fe1 67.56(12) . .
C18 C22 Fe1 68.89(12) . .
N2 C22 Sc1 53.58(9) . .
C21 C22 Sc1 123.92(16) . .
C18 C22 Sc1 95.27(12) . .
Fe1 C22 Sc1 73.90(7) . .
N1 C13 C14 130.33(18) . .
N1 C13 C17 123.30(17) . .
C14 C13 C17 106.03(17) . .
N1 C13 Fe1 123.56(15) . .
C14 C13 Fe1 67.62(12) . .
C17 C13 Fe1 68.23(11) . .
N1 C13 Sc1 54.50(10) . .
C14 C13 Sc1 130.09(16) . .
C17 C13 Sc1 86.91(12) . .
Fe1 C13 Sc1 73.76(7) . .
C20 C21 C22 108.6(2) . .
C20 C21 Fe1 69.70(13) . .
C22 C21 Fe1 72.02(12) . .
C19 C20 C21 108.5(2) . .
C19 C20 Fe1 70.23(12) . .
C21 C20 Fe1 69.57(12) . .
C1 C2 C3 108.2(2) . .
C1 C2 C4 110.4(3) . .
C3 C2 C4 107.7(2) . .
C1 C2 Si1 112.14(18) . .
C3 C2 Si1 109.79(19) . .
C4 C2 Si1 108.56(18) . .
C20 C19 C18 107.83(19) . .
C20 C19 Fe1 69.24(13) . .
C18 C19 Fe1 70.68(12) . .
C12 C10 C9 109.1(2) . .
C12 C10 C11 108.3(2) . .
C9 C10 C11 109.5(2) . .
C12 C10 Si2 109.72(17) . .
C9 C10 Si2 109.65(18) . .
C11 C10 Si2 110.64(17) . .
C13 N1 Si1 122.65(14) . .
C13 N1 Sc1 91.58(12) . .
Si1 N1 Sc1 143.74(10) . .
C102 C101 C102 180(4) . 2_755
C102 C101 C104 74.2(18) . 2_755
C102 C101 C104 105.8(18) 2_755 2_755
C102 C101 C104 105.8(18) . .
C102 C101 C104 74.2(18) 2_755 .
C104 C101 C104 180.0(15) 2_755 .
C101 C102 C104 64.8(17) . 2_755
C101 C102 C104 44.0(12) . .
C104 C102 C104 108.7(17) 2_755 .
C101 C102 C102 0(2) . 2_755
C104 C102 C102 64.8(17) 2_755 2_755
C104 C102 C102 44.0(12) . 2_755
C100 C104 C101 149.0(17) . .
C100 C104 C102 166.5(19) . 2_755
C101 C104 C102 41.0(11) . 2_755
C100 C104 C102 119.4(17) . .
C101 C104 C102 30.3(9) . .
C102 C104 C102 71.3(17) 2_755 .

loop_
_geom_bond_atom_site_label_1
_geom_bond_atom_site_label_2
_geom_bond_distance
_geom_bond_site_symmetry_2
Fe1 C21 2.042(2) .
Fe1 C20 2.044(2) .
Fe1 C16 2.047(2) .
Fe1 C15 2.048(2) .
Fe1 C14 2.057(2) .
Fe1 C19 2.057(2) .
Fe1 C17 2.073(2) .
Fe1 C18 2.078(2) .
Fe1 C22 2.102(2) .
Fe1 C13 2.116(2) .
Fe1 Sc1 2.7986(7) .
Sc1 N2 2.0297(18) .
Sc1 N1 2.0497(18) .
Sc1 C13 2.517(2) .
Sc1 C22 2.520(2) .
Sc1 Cl1 2.5360(8) .
Sc1 Cl1 2.5511(8) 2_665
Sc1 C17 2.833(2) .
Cl1 Sc1 2.5511(8) 2_665
Si2 N2 1.7323(18) .
Si2 C7 1.869(2) .
Si2 C8 1.872(2) .
Si2 C10 1.902(2) .
Si1 N1 1.7380(17) .
Si1 C5 1.863(2) .
Si1 C6 1.869(3) .
Si1 C2 1.906(2) .
N2 C22 1.413(2) .
C16 C15 1.417(3) .
C16 C17 1.427(3) .
C18 C19 1.422(3) .
C18 C22 1.446(3) .
C17 C13 1.444(3) .
C14 C15 1.422(3) .
C14 C13 1.439(3) .
C22 C21 1.433(3) .
C13 N1 1.405(2) .
C21 C20 1.422(3) .
C20 C19 1.421(3) .
C2 C1 1.519(4) .
C2 C3 1.530(3) .
C2 C4 1.542(4) .
C12 C10 1.530(3) .
C10 C9 1.531(4) .
C10 C11 1.537(4) .
C100 C104 1.216(11) .
C101 C102 0.99(3) .
C101 C102 0.99(3) 2_755
C101 C104 1.364(17) 2_755
C101 C104 1.364(17) .
C102 C104 1.45(3) 2_755
C102 C104 1.89(3) .
C102 C102 1.98(5) 2_755
C104 C102 1.45(3) 2_755
